data_1559299
loop_
_publ_author_name
'de Mattos-Shipley, Kate M. J.'
'Spencer, Catherine E.'
'Greco, Claudio'
'Heard, David M.'
'O'Flynn, Daniel E.'
'Dao, Trong T.'
'Song, Zhongshu'
'Mulholland, Nicholas P.'
'Vincent, Jason L.'
'Simpson, Thomas J.'
'Cox, Russell J.'
'Bailey, Andrew M.'
'Willis, Christine L.'

_publ_section_title
;
 Uncovering biosynthetic relationships between antifungal nonadrides and
 octadrides
;
_journal_name_full 'Chemical Science'
_journal_paper_doi 10.1039/D0SC04309E
_journal_year 2020
_chemical_absolute_configuration unk
_chemical_formula_moiety 'C28 H29 N O10'
_chemical_formula_sum 'C28 H29 N O10'
_chemical_formula_weight 539.52
_space_group_crystal_system monoclinic
_space_group_IT_number 4
_space_group_name_Hall 'P 2yb'
_space_group_name_H-M_alt 'P 1 21 1'
_atom_sites_solution_hydrogens geom
_atom_sites_solution_primary dual
_audit_creation_date 2017-08-08
_audit_creation_method
;
Olex2 1.2
(compiled 2017.07.20 svn.r3457 for OlexSys, GUI svn.r5370)
;
_audit_update_record
;
2020-06-22 deposited with the CCDC.	2020-10-07 downloaded from the CCDC.
;
_cell_angle_alpha 90
_cell_angle_beta 102.274(2)
_cell_angle_gamma 90
_cell_formula_units_Z 2
_cell_length_a 11.3164(3)
_cell_length_b 6.93730(10)
_cell_length_c 17.3840(4)
_cell_measurement_reflns_used 6594
_cell_measurement_temperature 100(2)
_cell_measurement_theta_max 27.313
_cell_measurement_theta_min 2.398
_cell_volume 1333.54(5)
_computing_cell_refinement 'Bruker Apex suite'
_computing_data_collection 'Bruker Apex suite'
_computing_data_reduction 'Bruker SAINT'
_computing_molecular_graphics 'Olex2 (Dolomanov et al., 2009)'
_computing_publication_material 'Olex2 (Dolomanov et al., 2009)'
_computing_structure_refinement 'ShelXL (Sheldrick, 2015)'
_computing_structure_solution 'ShelXT (Sheldrick, 2015)'
_diffrn_ambient_temperature 100(2)
_diffrn_detector 'Bruker area detector'
_diffrn_detector_type 'CCD area detector'
_diffrn_measured_fraction_theta_full 1.000
_diffrn_measured_fraction_theta_max 0.999
_diffrn_measurement_device 'Bruker Apex II kappa CCD area detector'
_diffrn_measurement_device_type 'Bruker Apex II kappa CCD area detector'
_diffrn_measurement_method '\f and \w scans'
_diffrn_radiation_monochromator graphite
_diffrn_radiation_type MoK\a
_diffrn_radiation_wavelength 0.71073
_diffrn_reflns_av_R_equivalents 0.0368
_diffrn_reflns_av_unetI/netI 0.0361
_diffrn_reflns_Laue_measured_fraction_full 1.000
_diffrn_reflns_Laue_measured_fraction_max 0.999
_diffrn_reflns_limit_h_max 14
_diffrn_reflns_limit_h_min -14
_diffrn_reflns_limit_k_max 9
_diffrn_reflns_limit_k_min -9
_diffrn_reflns_limit_l_max 22
_diffrn_reflns_limit_l_min -22
_diffrn_reflns_number 24109
_diffrn_reflns_point_group_measured_fraction_full 0.993
_diffrn_reflns_point_group_measured_fraction_max 0.984
_diffrn_reflns_theta_full 25.242
_diffrn_reflns_theta_max 27.958
_diffrn_reflns_theta_min 1.842
_diffrn_source 'fine-focus sealed tube'
_diffrn_standards_number 0
_exptl_absorpt_coefficient_mu 0.103
_exptl_absorpt_correction_T_max 0.7456
_exptl_absorpt_correction_T_min 0.6004
_exptl_absorpt_correction_type multi-scan
_exptl_absorpt_process_details SADABS
_exptl_crystal_colour colourless
_exptl_crystal_colour_primary colourless
_exptl_crystal_density_diffrn 1.344
_exptl_crystal_description block
_exptl_crystal_F_000 568
_exptl_crystal_size_max 0.492
_exptl_crystal_size_mid 0.273
_exptl_crystal_size_min 0.149
_refine_diff_density_max 0.225
_refine_diff_density_min -0.199
_refine_diff_density_rms 0.038
_refine_ls_extinction_method none
_refine_ls_goodness_of_fit_ref 1.031
_refine_ls_hydrogen_treatment constr
_refine_ls_matrix_type full
_refine_ls_number_parameters 354
_refine_ls_number_reflns 6323
_refine_ls_number_restraints 1
_refine_ls_restrained_S_all 1.030
_refine_ls_R_factor_all 0.0411
_refine_ls_R_factor_gt 0.0339
_refine_ls_shift/su_max 0.000
_refine_ls_shift/su_mean 0.000
_refine_ls_structure_factor_coef Fsqd
_refine_ls_weighting_details 'w=1/[\s^2^(Fo^2^)+(0.0358P)^2^+0.1065P] where P=(Fo^2^+2Fc^2^)/3'
_refine_ls_weighting_scheme calc
_refine_ls_wR_factor_gt 0.0709
_refine_ls_wR_factor_ref 0.0739
_reflns_Friedel_coverage 0.823
_reflns_Friedel_fraction_full 0.985
_reflns_Friedel_fraction_max 0.967
_reflns_number_gt 5647
_reflns_number_total 6323
_reflns_threshold_expression 'I > 2\s(I)'
_cod_data_source_file d0sc04309e2.cif
_cod_data_source_block 18_DOF_806
_cod_database_code 1559299
_shelxl_version_number 2013-4
_shelx_space_group_comment
;
The symmetry employed for this shelxl refinement is uniquely defined
by the following loop, which should always be used as a source of
symmetry information in preference to the above space-group names.
They are only intended as comments.
;
_olex2_refinement_description
;
1. Fixed Uiso
 At 1.2 times of:
  All C(H) groups, All C(H,H) groups
 At 1.5 times of:
  All C(H,H,H) groups
2.a Ternary CH refined with riding coordinates:
 C5(H5), C9(H9), C17(H17)
2.b Secondary CH2 refined with riding coordinates:
 C2(H2A,H2B), C3(H3A,H3B), C4(H4A,H4B), C8(H8A,H8B), C12(H12A,H12B), C18(H18A,
 H18B), C19(H19A,H19B), C20(H20A,H20B)
2.c Aromatic/amide H refined with riding coordinates:
 C24(H24), C25(H25), C27(H27), C28(H28)
2.d Idealised Me refined as rotating group:
 C1(H1A,H1B,H1C), C21(H21A,H21B,H21C)
;
_olex2_submission_special_instructions 'No special instructions were received'

loop_
_space_group_symop_operation_xyz
'x, y, z'
'-x, y+1/2, -z'

loop_
_atom_site_label
_atom_site_type_symbol
_atom_site_fract_x
_atom_site_fract_y
_atom_site_fract_z
_atom_site_U_iso_or_equiv
_atom_site_adp_type
_atom_site_occupancy
_atom_site_site_symmetry_order
_atom_site_calc_flag
_atom_site_refinement_flags_posn
_atom_site_refinement_flags_adp
_atom_site_refinement_flags_occupancy
_atom_site_disorder_assembly
_atom_site_disorder_group
O1 O 0.65934(13) 0.4416(2) 0.47768(8) 0.0232(3) Uani 1 1 d . . . . .
O2 O 0.75750(13) 0.3992(2) 0.37851(9) 0.0271(4) Uani 1 1 d . . . . .
O3 O 0.50990(14) 0.4969(3) 0.54219(9) 0.0284(4) Uani 1 1 d . . . . .
O4 O 0.27607(13) -0.0682(2) 0.23944(8) 0.0189(3) Uani 1 1 d . . . . .
O5 O 0.19185(13) -0.0708(2) 0.34612(8) 0.0188(3) Uani 1 1 d . . . . .
O6 O 0.36993(14) 0.0382(2) 0.14541(9) 0.0230(3) Uani 1 1 d . . . . .
O7 O 0.07861(12) 0.49150(19) 0.29604(7) 0.0144(3) Uani 1 1 d . . . . .
O8 O 0.00555(14) 0.2256(2) 0.22675(8) 0.0215(3) Uani 1 1 d . . . . .
O9 O -0.14828(15) 1.0690(2) -0.02032(9) 0.0248(3) Uani 1 1 d . . . . .
O10 O -0.16381(14) 0.8160(2) -0.09508(8) 0.0244(3) Uani 1 1 d . . . . .
N1 N -0.14238(15) 0.8945(3) -0.03025(10) 0.0178(4) Uani 1 1 d . . . . .
C1 C 0.5908(2) 0.8941(4) 0.03677(14) 0.0334(6) Uani 1 1 d . . . . .
H1A H 0.6118 0.7838 0.0071 0.050 Uiso 1 1 calc GR . . . .
H1B H 0.6351 1.0083 0.0253 0.050 Uiso 1 1 calc GR . . . .
H1C H 0.5036 0.9185 0.0214 0.050 Uiso 1 1 calc GR . . . .
C2 C 0.6248(2) 0.8503(4) 0.12453(13) 0.0254(5) Uani 1 1 d . . . . .
H2A H 0.6045 0.9629 0.1543 0.030 Uiso 1 1 calc R . . . .
H2B H 0.7132 0.8292 0.1401 0.030 Uiso 1 1 calc R . . . .
C3 C 0.55942(19) 0.6729(3) 0.14637(12) 0.0209(5) Uani 1 1 d . . . . .
H3A H 0.5919 0.5563 0.1253 0.025 Uiso 1 1 calc R . . . .
H3B H 0.4723 0.6823 0.1216 0.025 Uiso 1 1 calc R . . . .
C4 C 0.57394(19) 0.6521(3) 0.23529(12) 0.0191(4) Uani 1 1 d . . . . .
H4A H 0.5331 0.7621 0.2550 0.023 Uiso 1 1 calc R . . . .
H4B H 0.6610 0.6599 0.2601 0.023 Uiso 1 1 calc R . . . .
C5 C 0.52248(17) 0.4626(3) 0.26174(11) 0.0157(4) Uani 1 1 d . . . . .
H5 H 0.5707 0.3536 0.2466 0.019 Uiso 1 1 calc R . . . .
C6 C 0.54088(17) 0.4627(3) 0.34957(11) 0.0151(4) Uani 1 1 d . . . . .
C7 C 0.46684(17) 0.4934(3) 0.39891(11) 0.0149(4) Uani 1 1 d . . . . .
C8 C 0.33392(17) 0.5316(3) 0.38589(11) 0.0148(4) Uani 1 1 d . . . . .
H8A H 0.3087 0.6128 0.3384 0.018 Uiso 1 1 calc R . . . .
H8B H 0.3168 0.6037 0.4314 0.018 Uiso 1 1 calc R . . . .
C9 C 0.26007(17) 0.3439(3) 0.37538(11) 0.0131(4) Uani 1 1 d . . . . .
H9 H 0.2877 0.2671 0.4246 0.016 Uiso 1 1 calc R . . . .
C10 C 0.28308(17) 0.2219(3) 0.30863(11) 0.0130(4) Uani 1 1 d . . . . .
C11 C 0.33436(17) 0.2567(3) 0.24748(11) 0.0143(4) Uani 1 1 d . . . . .
C12 C 0.38975(17) 0.4321(3) 0.21964(11) 0.0156(4) Uani 1 1 d . . . . .
H12A H 0.3421 0.5468 0.2283 0.019 Uiso 1 1 calc R . . . .
H12B H 0.3853 0.4207 0.1623 0.019 Uiso 1 1 calc R . . . .
C13 C 0.66499(19) 0.4302(3) 0.39809(12) 0.0198(4) Uani 1 1 d . . . . .
C14 C 0.54008(18) 0.4792(3) 0.48078(12) 0.0193(4) Uani 1 1 d . . . . .
C15 C 0.24331(17) 0.0176(3) 0.30453(11) 0.0147(4) Uani 1 1 d . . . . .
C16 C 0.33186(18) 0.0729(3) 0.20265(12) 0.0169(4) Uani 1 1 d . . . . .
C17 C 0.12317(17) 0.3777(3) 0.36709(11) 0.0127(4) Uani 1 1 d . . . . .
H17 H 0.0808 0.2503 0.3618 0.015 Uiso 1 1 calc R . . . .
C18 C 0.08930(17) 0.4893(3) 0.43429(11) 0.0148(4) Uani 1 1 d . . . . .
H18A H 0.0001 0.4954 0.4258 0.018 Uiso 1 1 calc R . . . .
H18B H 0.1197 0.6230 0.4337 0.018 Uiso 1 1 calc R . . . .
C19 C 0.14006(18) 0.4002(3) 0.51547(11) 0.0160(4) Uani 1 1 d . . . . .
H19A H 0.1266 0.2591 0.5128 0.019 Uiso 1 1 calc R . . . .
H19B H 0.2283 0.4232 0.5301 0.019 Uiso 1 1 calc R . . . .
C20 C 0.08031(18) 0.4856(3) 0.57836(11) 0.0172(4) Uani 1 1 d . . . . .
H20A H -0.0065 0.4507 0.5664 0.021 Uiso 1 1 calc R . . . .
H20B H 0.0860 0.6279 0.5767 0.021 Uiso 1 1 calc R . . . .
C21 C 0.1379(2) 0.4159(3) 0.66111(12) 0.0244(5) Uani 1 1 d . . . . .
H21A H 0.1337 0.2749 0.6630 0.037 Uiso 1 1 calc GR . . . .
H21B H 0.0943 0.4711 0.6989 0.037 Uiso 1 1 calc GR . . . .
H21C H 0.2227 0.4568 0.6746 0.037 Uiso 1 1 calc GR . . . .
C22 C 0.01778(17) 0.3981(3) 0.23169(11) 0.0145(4) Uani 1 1 d . . . . .
C23 C -0.03034(17) 0.5348(3) 0.16630(11) 0.0143(4) Uani 1 1 d . . . . .
C24 C -0.10127(18) 0.4597(3) 0.09711(11) 0.0165(4) Uani 1 1 d . . . . .
H24 H -0.1237 0.3275 0.0945 0.020 Uiso 1 1 calc R . . . .
C25 C -0.13896(18) 0.5778(3) 0.03226(12) 0.0161(4) Uani 1 1 d . . . . .
H25 H -0.1856 0.5281 -0.0156 0.019 Uiso 1 1 calc R . . . .
C26 C -0.10656(18) 0.7704(3) 0.03924(12) 0.0148(4) Uani 1 1 d . . . . .
C27 C -0.03999(18) 0.8509(3) 0.10781(11) 0.0158(4) Uani 1 1 d . . . . .
H27 H -0.0213 0.9845 0.1109 0.019 Uiso 1 1 calc R . . . .
C28 C -0.00132(18) 0.7300(3) 0.17197(12) 0.0156(4) Uani 1 1 d . . . . .
H28 H 0.0450 0.7807 0.2197 0.019 Uiso 1 1 calc R . . . .

loop_
_atom_site_aniso_label
_atom_site_aniso_U_11
_atom_site_aniso_U_22
_atom_site_aniso_U_33
_atom_site_aniso_U_23
_atom_site_aniso_U_13
_atom_site_aniso_U_12
O1 0.0184(7) 0.0309(9) 0.0175(7) 0.0025(7) -0.0028(6) -0.0014(6)
O2 0.0139(7) 0.0337(9) 0.0323(9) 0.0020(7) 0.0017(6) 0.0032(7)
O3 0.0286(9) 0.0408(10) 0.0144(7) -0.0025(7) 0.0015(6) -0.0039(8)
O4 0.0224(7) 0.0145(7) 0.0206(7) -0.0038(6) 0.0063(6) -0.0001(6)
O5 0.0191(7) 0.0154(7) 0.0214(7) 0.0035(6) 0.0030(6) -0.0015(6)
O6 0.0250(8) 0.0259(8) 0.0195(8) -0.0051(6) 0.0077(6) 0.0047(7)
O7 0.0168(7) 0.0138(7) 0.0114(6) 0.0009(5) 0.0000(5) 0.0002(5)
O8 0.0297(9) 0.0151(7) 0.0172(8) 0.0004(6) -0.0005(6) -0.0033(6)
O9 0.0283(9) 0.0201(8) 0.0258(8) 0.0059(7) 0.0050(7) 0.0020(6)
O10 0.0274(9) 0.0306(9) 0.0130(7) 0.0018(6) -0.0011(6) -0.0078(7)
N1 0.0138(8) 0.0238(10) 0.0151(9) 0.0034(7) 0.0012(7) -0.0024(7)
C1 0.0282(13) 0.0436(15) 0.0315(13) 0.0158(12) 0.0136(10) 0.0020(11)
C2 0.0206(11) 0.0309(13) 0.0274(12) 0.0058(10) 0.0110(9) -0.0021(9)
C3 0.0200(11) 0.0253(12) 0.0187(10) 0.0018(9) 0.0071(9) -0.0008(9)
C4 0.0168(10) 0.0213(11) 0.0194(10) 0.0008(8) 0.0047(8) -0.0038(8)
C5 0.0134(9) 0.0173(10) 0.0162(9) -0.0002(8) 0.0026(7) -0.0003(8)
C6 0.0144(9) 0.0125(10) 0.0169(9) 0.0003(8) 0.0001(7) -0.0002(7)
C7 0.0172(10) 0.0110(9) 0.0151(9) -0.0009(8) 0.0000(8) -0.0033(8)
C8 0.0167(10) 0.0128(10) 0.0148(9) -0.0022(7) 0.0035(7) 0.0004(7)
C9 0.0151(9) 0.0128(9) 0.0107(9) 0.0001(7) 0.0011(7) -0.0004(7)
C10 0.0101(9) 0.0134(9) 0.0141(9) 0.0012(8) -0.0008(7) 0.0013(7)
C11 0.0102(9) 0.0169(10) 0.0136(9) -0.0018(8) -0.0022(7) 0.0016(7)
C12 0.0145(9) 0.0199(10) 0.0118(9) 0.0000(8) 0.0013(7) -0.0022(8)
C13 0.0184(10) 0.0186(11) 0.0203(10) 0.0032(8) -0.0004(8) -0.0022(8)
C14 0.0179(10) 0.0188(11) 0.0186(10) 0.0012(8) -0.0018(8) -0.0032(8)
C15 0.0125(9) 0.0140(10) 0.0161(9) -0.0017(8) -0.0007(7) 0.0032(7)
C16 0.0143(10) 0.0179(10) 0.0172(10) -0.0025(8) 0.0003(8) 0.0022(8)
C17 0.0139(9) 0.0140(9) 0.0094(9) 0.0023(7) 0.0006(7) 0.0007(7)
C18 0.0142(9) 0.0156(10) 0.0148(9) 0.0001(8) 0.0034(7) 0.0009(8)
C19 0.0163(9) 0.0158(10) 0.0161(9) 0.0001(8) 0.0036(8) 0.0021(8)
C20 0.0182(10) 0.0177(10) 0.0168(10) 0.0004(8) 0.0063(8) 0.0022(8)
C21 0.0311(12) 0.0275(12) 0.0158(10) 0.0006(9) 0.0077(9) 0.0050(10)
C22 0.0144(9) 0.0168(10) 0.0125(9) -0.0004(8) 0.0032(7) 0.0000(8)
C23 0.0145(9) 0.0159(10) 0.0130(9) 0.0004(7) 0.0039(7) 0.0001(7)
C24 0.0166(9) 0.0160(10) 0.0165(9) -0.0007(8) 0.0022(7) -0.0012(8)
C25 0.0159(10) 0.0196(10) 0.0118(9) -0.0026(8) 0.0006(8) -0.0014(8)
C26 0.0131(9) 0.0186(10) 0.0127(9) 0.0028(8) 0.0027(7) 0.0031(7)
C27 0.0169(10) 0.0138(9) 0.0174(10) -0.0007(8) 0.0051(8) -0.0002(8)
C28 0.0149(10) 0.0184(10) 0.0129(9) -0.0021(8) 0.0012(8) -0.0002(8)

loop_
_atom_type_symbol
_atom_type_description
_atom_type_scat_dispersion_real
_atom_type_scat_dispersion_imag
_atom_type_scat_source
C C 0.0033 0.0016 'International Tables Vol C Tables 4.2.6.8 and 6.1.1.4'
H H 0.0000 0.0000 'International Tables Vol C Tables 4.2.6.8 and 6.1.1.4'
N N 0.0061 0.0033 'International Tables Vol C Tables 4.2.6.8 and 6.1.1.4'
O O 0.0106 0.0060 'International Tables Vol C Tables 4.2.6.8 and 6.1.1.4'

loop_
_geom_angle_atom_site_label_1
_geom_angle_atom_site_label_2
_geom_angle_atom_site_label_3
_geom_angle
_geom_angle_site_symmetry_1
_geom_angle_site_symmetry_3
_geom_angle_publ_flag
C14 O1 C13 107.35(15) . . ?
C16 O4 C15 107.28(15) . . ?
C22 O7 C17 117.69(15) . . ?
O9 N1 O10 124.08(18) . . ?
O9 N1 C26 118.47(17) . . ?
O10 N1 C26 117.45(17) . . ?
H1A C1 H1B 109.5 . . ?
H1A C1 H1C 109.5 . . ?
H1B C1 H1C 109.5 . . ?
C2 C1 H1A 109.5 . . ?
C2 C1 H1B 109.5 . . ?
C2 C1 H1C 109.5 . . ?
C1 C2 H2A 109.2 . . ?
C1 C2 H2B 109.2 . . ?
C1 C2 C3 112.2(2) . . ?
H2A C2 H2B 107.9 . . ?
C3 C2 H2A 109.2 . . ?
C3 C2 H2B 109.2 . . ?
C2 C3 H3A 109.2 . . ?
C2 C3 H3B 109.2 . . ?
C2 C3 C4 112.00(18) . . ?
H3A C3 H3B 107.9 . . ?
C4 C3 H3A 109.2 . . ?
C4 C3 H3B 109.2 . . ?
C3 C4 H4A 108.6 . . ?
C3 C4 H4B 108.6 . . ?
C3 C4 C5 114.51(17) . . ?
H4A C4 H4B 107.6 . . ?
C5 C4 H4A 108.6 . . ?
C5 C4 H4B 108.6 . . ?
C4 C5 H5 107.7 . . ?
C6 C5 C4 108.88(16) . . ?
C6 C5 H5 107.7 . . ?
C6 C5 C12 113.28(16) . . ?
C12 C5 C4 111.49(16) . . ?
C12 C5 H5 107.7 . . ?
C7 C6 C5 133.16(18) . . ?
C7 C6 C13 107.70(17) . . ?
C13 C6 C5 119.10(17) . . ?
C6 C7 C8 132.67(18) . . ?
C6 C7 C14 107.75(17) . . ?
C14 C7 C8 119.56(17) . . ?
C7 C8 H8A 109.2 . . ?
C7 C8 H8B 109.2 . . ?
C7 C8 C9 111.84(16) . . ?
H8A C8 H8B 107.9 . . ?
C9 C8 H8A 109.2 . . ?
C9 C8 H8B 109.2 . . ?
C8 C9 H9 106.6 . . ?
C8 C9 C17 113.10(15) . . ?
C10 C9 C8 112.94(16) . . ?
C10 C9 H9 106.6 . . ?
C10 C9 C17 110.41(15) . . ?
C17 C9 H9 106.6 . . ?
C11 C10 C9 133.47(18) . . ?
C11 C10 C15 108.20(17) . . ?
C15 C10 C9 118.32(16) . . ?
C10 C11 C12 133.36(18) . . ?
C10 C11 C16 107.35(17) . . ?
C16 C11 C12 119.29(17) . . ?
C5 C12 H12A 109.0 . . ?
C5 C12 H12B 109.0 . . ?
C11 C12 C5 113.05(16) . . ?
C11 C12 H12A 109.0 . . ?
C11 C12 H12B 109.0 . . ?
H12A C12 H12B 107.8 . . ?
O1 C13 C6 108.33(16) . . ?
O2 C13 O1 121.44(19) . . ?
O2 C13 C6 130.2(2) . . ?
O1 C14 C7 108.88(17) . . ?
O3 C14 O1 121.32(18) . . ?
O3 C14 C7 129.8(2) . . ?
O4 C15 C10 108.41(16) . . ?
O5 C15 O4 121.42(18) . . ?
O5 C15 C10 130.16(18) . . ?
O4 C16 C11 108.74(16) . . ?
O6 C16 O4 121.46(19) . . ?
O6 C16 C11 129.80(19) . . ?
O7 C17 C9 108.66(14) . . ?
O7 C17 H17 109.1 . . ?
O7 C17 C18 106.06(15) . . ?
C9 C17 H17 109.1 . . ?
C18 C17 C9 114.74(15) . . ?
C18 C17 H17 109.1 . . ?
C17 C18 H18A 108.9 . . ?
C17 C18 H18B 108.9 . . ?
C17 C18 C19 113.31(16) . . ?
H18A C18 H18B 107.7 . . ?
C19 C18 H18A 108.9 . . ?
C19 C18 H18B 108.9 . . ?
C18 C19 H19A 109.3 . . ?
C18 C19 H19B 109.3 . . ?
H19A C19 H19B 108.0 . . ?
C20 C19 C18 111.52(16) . . ?
C20 C19 H19A 109.3 . . ?
C20 C19 H19B 109.3 . . ?
C19 C20 H20A 109.0 . . ?
C19 C20 H20B 109.0 . . ?
C19 C20 C21 112.80(16) . . ?
H20A C20 H20B 107.8 . . ?
C21 C20 H20A 109.0 . . ?
C21 C20 H20B 109.0 . . ?
C20 C21 H21A 109.5 . . ?
C20 C21 H21B 109.5 . . ?
C20 C21 H21C 109.5 . . ?
H21A C21 H21B 109.5 . . ?
H21A C21 H21C 109.5 . . ?
H21B C21 H21C 109.5 . . ?
O7 C22 C23 111.46(16) . . ?
O8 C22 O7 124.53(18) . . ?
O8 C22 C23 123.99(18) . . ?
C24 C23 C22 117.95(18) . . ?
C28 C23 C22 121.48(17) . . ?
C28 C23 C24 120.50(18) . . ?
C23 C24 H24 120.0 . . ?
C25 C24 C23 120.06(19) . . ?
C25 C24 H24 120.0 . . ?
C24 C25 H25 121.0 . . ?
C26 C25 C24 118.01(19) . . ?
C26 C25 H25 121.0 . . ?
C25 C26 N1 118.18(18) . . ?
C25 C26 C27 123.37(19) . . ?
C27 C26 N1 118.44(18) . . ?
C26 C27 H27 121.0 . . ?
C26 C27 C28 117.93(19) . . ?
C28 C27 H27 121.0 . . ?
C23 C28 H28 120.0 . . ?
C27 C28 C23 120.06(18) . . ?
C27 C28 H28 120.0 . . ?

loop_
_geom_bond_atom_site_label_1
_geom_bond_atom_site_label_2
_geom_bond_distance
_geom_bond_site_symmetry_2
_geom_bond_publ_flag
O1 C13 1.401(3) . ?
O1 C14 1.387(3) . ?
O2 C13 1.187(2) . ?
O3 C14 1.194(2) . ?
O4 C15 1.396(2) . ?
O4 C16 1.392(3) . ?
O5 C15 1.190(2) . ?
O6 C16 1.190(2) . ?
O7 C17 1.462(2) . ?
O7 C22 1.348(2) . ?
O8 C22 1.206(2) . ?
O9 N1 1.227(2) . ?
O10 N1 1.229(2) . ?
N1 C26 1.468(2) . ?
C1 H1A 0.9800 . ?
C1 H1B 0.9800 . ?
C1 H1C 0.9800 . ?
C1 C2 1.523(3) . ?
C2 H2A 0.9900 . ?
C2 H2B 0.9900 . ?
C2 C3 1.525(3) . ?
C3 H3A 0.9900 . ?
C3 H3B 0.9900 . ?
C3 C4 1.526(3) . ?
C4 H4A 0.9900 . ?
C4 H4B 0.9900 . ?
C4 C5 1.547(3) . ?
C5 H5 1.0000 . ?
C5 C6 1.496(3) . ?
C5 C12 1.539(3) . ?
C6 C7 1.337(3) . ?
C6 C13 1.494(3) . ?
C7 C8 1.496(3) . ?
C7 C14 1.490(3) . ?
C8 H8A 0.9900 . ?
C8 H8B 0.9900 . ?
C8 C9 1.537(3) . ?
C9 H9 1.0000 . ?
C9 C10 1.503(3) . ?
C9 C17 1.543(3) . ?
C10 C11 1.337(3) . ?
C10 C15 1.484(3) . ?
C11 C12 1.496(3) . ?
C11 C16 1.491(3) . ?
C12 H12A 0.9900 . ?
C12 H12B 0.9900 . ?
C17 H17 1.0000 . ?
C17 C18 1.517(3) . ?
C18 H18A 0.9900 . ?
C18 H18B 0.9900 . ?
C18 C19 1.536(3) . ?
C19 H19A 0.9900 . ?
C19 H19B 0.9900 . ?
C19 C20 1.522(3) . ?
C20 H20A 0.9900 . ?
C20 H20B 0.9900 . ?
C20 C21 1.526(3) . ?
C21 H21A 0.9800 . ?
C21 H21B 0.9800 . ?
C21 H21C 0.9800 . ?
C22 C23 1.492(3) . ?
C23 C24 1.397(3) . ?
C23 C28 1.392(3) . ?
C24 H24 0.9500 . ?
C24 C25 1.386(3) . ?
C25 H25 0.9500 . ?
C25 C26 1.384(3) . ?
C26 C27 1.385(3) . ?
C27 H27 0.9500 . ?
C27 C28 1.390(3) . ?
C28 H28 0.9500 . ?
